data_7130690
loop_
_publ_author_name
'Burt, Liam K.'
'Hill, Anthony F.'
'Jones, Stephanie L.'

_publ_section_title
;
 Thiocarbonylphosphorane and arsorane ligands.
;
_journal_issue 79
_journal_name_full 'Chemical communications (Cambridge, England)'
_journal_page_first 11091
_journal_page_last 11094
_journal_paper_doi 10.1039/d2cc03747e
_journal_volume 58
_journal_year 2022
_chemical_formula_moiety 'C36 H37 B N6 O2 P S W, F6 P, C7 H8'
_chemical_formula_sum 'C43 H45 B F6 N6 O2 P2 S W'
_chemical_formula_weight 1080.46
_space_group_crystal_system monoclinic
_space_group_IT_number 15
_space_group_name_Hall '-I 2ya'
_space_group_name_H-M_alt 'I 1 2/a 1'
_atom_sites_solution_hydrogens geom
_audit_creation_date 2021-02-26
_audit_creation_method
;
Olex2 1.2
(compiled 2018.05.29 svn.r3508 for OlexSys, GUI svn.r5506)
;
_audit_update_record
;
2022-06-19 deposited with the CCDC.	2022-09-07 downloaded from the CCDC.
;
_cell_angle_alpha 90
_cell_angle_beta 92.090(2)
_cell_angle_gamma 90
_cell_formula_units_Z 8
_cell_length_a 25.2847(5)
_cell_length_b 13.3933(3)
_cell_length_c 28.4487(5)
_cell_measurement_reflns_used 8096
_cell_measurement_temperature 150.00(10)
_cell_measurement_theta_max 73.2470
_cell_measurement_theta_min 5.0600
_cell_volume 9627.6(3)
_computing_cell_refinement 'CrysAlisPro 1.171.40.79a (Rigaku OD, 2020)'
_computing_data_collection 'CrysAlisPro 1.171.40.79a (Rigaku OD, 2020)'
_computing_data_reduction 'CrysAlisPro 1.171.40.79a (Rigaku OD, 2020)'
_computing_molecular_graphics 'Olex2 (Dolomanov et al., 2009)'
_computing_publication_material 'Olex2 (Dolomanov et al., 2009)'
_computing_structure_refinement 'ShelXL (Sheldrick, 2015)'
_computing_structure_solution 'SHELXT 2018/2 (Sheldrick, 2018)'
_diffrn_ambient_environment N~2~
_diffrn_ambient_temperature 150.00(10)
_diffrn_detector 'CCD plate'
_diffrn_detector_area_resol_mean 8.1297
_diffrn_detector_type EosS2
_diffrn_measured_fraction_theta_full 0.990
_diffrn_measured_fraction_theta_max 0.989
_diffrn_measurement_details
;
List of Runs (angles in degrees, time in seconds):

  # Type    Start    End  Width  t~exp~   \w     \q     \k     \f   Frames
#--------------------------------------------------------------------------
  1  \w     37.00  90.00   1.00    6.61    --   36.18-125.00-150.00   53
  2  \w     25.00  99.00   1.00    6.61    --   36.18  57.00 120.00   74
  3  \w    -29.00  52.00   1.00    6.61    --   36.18 -38.00-180.00   81
  4  \w    -32.00  23.00   1.00    6.61    --   36.18 -38.00 150.00   55
  5  \w    116.00 159.00   1.00   26.41    --  109.99  77.00 120.00   43
  6  \w    104.00 172.00   1.00   26.41    --  109.99  77.00-150.00   68
  7  \w     40.00 108.00   1.00   26.41    --  109.99-111.00 -60.00   68
  8  \w     67.00 107.00   1.00   26.41    --  109.99-111.00 150.00   40
  9  \w     41.00 127.00   1.00   26.41    --  109.99 -30.00-180.00   86
 10  \w    105.00 178.00   1.00   26.41    --  109.99 111.00-180.00   73
 11  \w    104.00 143.00   1.00   26.41    --  109.99 111.00 150.00   39
 12  \w     42.00 126.00   1.00   26.41    --  109.99 -45.00  90.00   84
;
_diffrn_measurement_device 'four-circle diffractometer'
_diffrn_measurement_device_type 'SuperNova, Dual, Cu at home/near, EosS2'
_diffrn_measurement_method '\w scans'
_diffrn_orient_matrix_type 'CrysAlisPro convention (1999,Acta A55,543-557)'
_diffrn_orient_matrix_UB_11 -0.0096726000
_diffrn_orient_matrix_UB_12 -0.1110543000
_diffrn_orient_matrix_UB_13 -0.0119371000
_diffrn_orient_matrix_UB_21 -0.0194587000
_diffrn_orient_matrix_UB_22 0.0291980000
_diffrn_orient_matrix_UB_23 -0.0500035000
_diffrn_orient_matrix_UB_31 0.0570397000
_diffrn_orient_matrix_UB_32 -0.0090644000
_diffrn_orient_matrix_UB_33 -0.0169696000
_diffrn_radiation_monochromator mirror
_diffrn_radiation_probe x-ray
_diffrn_radiation_type CuK\a
_diffrn_radiation_wavelength 1.54184
_diffrn_reflns_av_R_equivalents 0.0367
_diffrn_reflns_av_unetI/netI 0.0459
_diffrn_reflns_Laue_measured_fraction_full 0.990
_diffrn_reflns_Laue_measured_fraction_max 0.989
_diffrn_reflns_limit_h_max 30
_diffrn_reflns_limit_h_min -23
_diffrn_reflns_limit_k_max 14
_diffrn_reflns_limit_k_min -16
_diffrn_reflns_limit_l_max 30
_diffrn_reflns_limit_l_min -34
_diffrn_reflns_number 16010
_diffrn_reflns_point_group_measured_fraction_full 0.990
_diffrn_reflns_point_group_measured_fraction_max 0.989
_diffrn_reflns_theta_full 67.684
_diffrn_reflns_theta_max 68.245
_diffrn_reflns_theta_min 3.648
_diffrn_source 'micro-focus sealed X-ray tube'
_diffrn_source_type 'SuperNova (Cu) X-ray Source'
_exptl_absorpt_coefficient_mu 6.033
_exptl_absorpt_correction_T_max 0.836
_exptl_absorpt_correction_T_min 0.222
_exptl_absorpt_correction_type gaussian
_exptl_absorpt_process_details
;
CrysAlisPro 1.171.40.79a (Rigaku Oxford Diffraction, 2020)
Numerical absorption correction based on gaussian integration over
			a multifaceted crystal model
Empirical absorption correction using spherical harmonics,
 implemented in SCALE3 ABSPACK scaling algorithm.
;
_exptl_crystal_colour 'clear dark blue'
_exptl_crystal_density_diffrn 1.491
_exptl_crystal_description plate
_exptl_crystal_F_000 4320
_exptl_crystal_recrystallization_method 'Re-crystallisation from solvent: CH2Cl2, toluene'
_exptl_crystal_size_max 0.303
_exptl_crystal_size_mid 0.095
_exptl_crystal_size_min 0.068
_refine_diff_density_max 2.760
_refine_diff_density_min -2.727
_refine_diff_density_rms 0.181
_refine_ls_extinction_method none
_refine_ls_goodness_of_fit_ref 1.017
_refine_ls_hydrogen_treatment constr
_refine_ls_matrix_type full
_refine_ls_number_parameters 596
_refine_ls_number_reflns 8711
_refine_ls_number_restraints 0
_refine_ls_restrained_S_all 1.017
_refine_ls_R_factor_all 0.0675
_refine_ls_R_factor_gt 0.0636
_refine_ls_shift/su_max 0.042
_refine_ls_shift/su_mean 0.002
_refine_ls_structure_factor_coef Fsqd
_refine_ls_weighting_details 'w=1/[\s^2^(Fo^2^)+(0.1217P)^2^+66.2284P] where P=(Fo^2^+2Fc^2^)/3'
_refine_ls_weighting_scheme calc
_refine_ls_wR_factor_gt 0.1681
_refine_ls_wR_factor_ref 0.1734
_reflns_Friedel_coverage 0.000
_reflns_number_gt 7942
_reflns_number_total 8711
_reflns_threshold_expression 'I > 2\s(I)'
_cod_data_source_file d2cc03747e2.cif
_cod_data_source_block lb047_faces
_cod_depositor_comments 'Adding full bibliography for 7130690--7130692.cif.'
_cod_database_code 7130690
_publcif_datablock.id {fc272f2a-115b-49b9-8b31-9de7d3a3be25}

_shelx_shelxl_version_number 2016/6
_chemical_oxdiff_formula C44H47BCl2F6N6O2P2SW
_chemical_oxdiff_usercomment 'DCM,Tol layering and evap'
_shelx_space_group_comment
;
The symmetry employed for this shelxl refinement is uniquely defined
by the following loop, which should always be used as a source of
symmetry information in preference to the above space-group names.
They are only intended as comments.
;
_reflns_odcompleteness_completeness 98.46
_reflns_odcompleteness_iscentric 1
_reflns_odcompleteness_theta 69.95
_olex2_refinement_description
;
1. Fixed Uiso
 At 1.2 times of:
  All B(H) groups, All C(H) groups
 At 1.5 times of:
  All C(H,H,H) groups
2. Uiso/Uaniso restraints and constraints
Uanis(C2) = Uanis(C3)
3. Others
 Fixed Sof: F2(0.33333) F4(0.33333) F6(0.33333) F8(0.33333) F1(0.666)
 F3(0.666) F5(0.666) F7(0.666)
4.a Ternary CH refined with riding coordinates:
 B1(H1)
4.b Aromatic/amide H refined with riding coordinates:
 C6(H6), C11(H11), C16(H16), C21(H21), C22(H22), C23(H23), C24(H24), C25(H25),
 C31(H31), C32(H32), C33(H33), C34(H34), C35(H35), C41(H41), C42(H42), C43(H43),
  C44(H44), C45(H45), C52(H52), C53(H53), C54(H54), C55(H55), C56(H56)
4.c Idealised Me refined as rotating group:
 C4(H4A,H4B,H4C), C8(H8A,H8B,H8C), C9(H9A,H9B,H9C), C13(H13A,H13B,H13C),
 C14(H14A,H14B,H14C), C18(H18A,H18B,H18C), C50(H50A,H50B,H50C)
;
_smtbx_masks_void_probe_radius 1.2
_smtbx_masks_void_truncation_radius 1.2
_ins_header
;
TITL LB047_faces in I2/a 
REM I2/a (#15 in standard setting)
CELL 1.54184  25.284730  13.393289  28.448676  90.0000  92.0905  90.0000
ZERR    8.00   0.000503   0.000297   0.000549   0.0000   0.0018   0.0000
LATT  2
SYMM -x+1/2, y,-z 
SFAC C H B N O F P S Cl W
UNIT 352.00 376.00 8.00 48.00 16.00 48.00 16.00 8.00 16.00 8.00
TREF
HKLF 4
END
;
_olex2_submission_special_instructions 'No special instructions were received'
_oxdiff_exptl_absorpt_empirical_details
;
Empirical correction (ABSPACK) includes:
- Absorption correction using spherical harmonics
- Frame scaling
;
_oxdiff_exptl_absorpt_empirical_full_max 2.779
_oxdiff_exptl_absorpt_empirical_full_min 0.417
_publcif_funding_html
;
;

loop_
_space_group_symop_operation_xyz
'x, y, z'
'-x+1/2, y, -z'
'x+1/2, y+1/2, z+1/2'
'-x+1, y+1/2, -z+1/2'
'-x, -y, -z'
'x-1/2, -y, z'
'-x+1/2, -y+1/2, -z+1/2'
'x, -y+1/2, z+1/2'

loop_
_atom_site_label
_atom_site_type_symbol
_atom_site_fract_x
_atom_site_fract_y
_atom_site_fract_z
_atom_site_U_iso_or_equiv
_atom_site_adp_type
_atom_site_occupancy
_atom_site_site_symmetry_order
_atom_site_calc_flag
_atom_site_refinement_flags_posn
_atom_site_refinement_flags_adp
_atom_site_refinement_flags_occupancy
_atom_site_disorder_assembly
_atom_site_disorder_group
W1 W 0.47239(2) 0.14913(2) 0.64568(2) 0.02175(13) Uani 1 1 d . . . . .
S1 S 0.38522(7) 0.11072(14) 0.60068(5) 0.0371(4) Uani 1 1 d . . . . .
P1 P 0.34505(6) 0.17493(11) 0.69715(6) 0.0281(3) Uani 1 1 d . . . . .
O1 O 0.4695(2) 0.3582(3) 0.6963(2) 0.0451(13) Uani 1 1 d . . . . .
O2 O 0.4674(2) 0.0142(4) 0.73709(17) 0.0444(12) Uani 1 1 d . . . . .
N1 N 0.5566(2) 0.1661(4) 0.66665(18) 0.0250(10) Uani 1 1 d . . . . .
N2 N 0.5927(2) 0.1498(3) 0.63215(19) 0.0255(11) Uani 1 1 d . . . . .
N3 N 0.4953(2) 0.2362(4) 0.58388(17) 0.0289(10) Uani 1 1 d . . . . .
N4 N 0.5407(2) 0.2106(4) 0.56119(16) 0.0273(10) Uani 1 1 d . . . . .
N5 N 0.5015(2) 0.0177(4) 0.60686(16) 0.0261(10) Uani 1 1 d . . . . .
N6 N 0.5446(2) 0.0283(4) 0.57926(16) 0.0271(10) Uani 1 1 d . . . . .
C1 C 0.3965(2) 0.1521(4) 0.6567(2) 0.0250(12) Uani 1 1 d . . . . .
C2 C 0.4694(2) 0.2809(4) 0.67956(17) 0.0220(8) Uani 1 1 d . . . . .
C3 C 0.4654(2) 0.0580(4) 0.70694(18) 0.0220(8) Uani 1 1 d . . . . .
C4 C 0.5596(3) 0.2083(7) 0.7526(2) 0.0489(19) Uani 1 1 d . . . . .
H4A H 0.530162 0.252759 0.747718 0.073 Uiso 1 1 calc GR . . . .
H4B H 0.585435 0.238576 0.773632 0.073 Uiso 1 1 calc GR . . . .
H4C H 0.547590 0.146853 0.765920 0.073 Uiso 1 1 calc GR . . . .
C5 C 0.5840(3) 0.1874(4) 0.7066(2) 0.0292(12) Uani 1 1 d . . . . .
C6 C 0.6372(3) 0.1849(5) 0.6983(2) 0.0316(13) Uani 1 1 d . . . . .
H6 H 0.664717 0.196825 0.720177 0.038 Uiso 1 1 calc R . . . .
C7 C 0.6419(3) 0.1614(5) 0.6518(3) 0.0311(13) Uani 1 1 d . . . . .
C8 C 0.6911(3) 0.1484(7) 0.6248(3) 0.051(2) Uani 1 1 d . . . . .
H8A H 0.721397 0.149973 0.646127 0.077 Uiso 1 1 calc GR . . . .
H8B H 0.693633 0.201344 0.602290 0.077 Uiso 1 1 calc GR . . . .
H8C H 0.689796 0.085353 0.608725 0.077 Uiso 1 1 calc GR . . . .
C9 C 0.4259(4) 0.3681(6) 0.5770(3) 0.052(2) Uani 1 1 d . . . . .
H9A H 0.419615 0.427356 0.558681 0.078 Uiso 1 1 calc GR . . . .
H9B H 0.430137 0.385690 0.609663 0.078 Uiso 1 1 calc GR . . . .
H9C H 0.396321 0.323572 0.572800 0.078 Uiso 1 1 calc GR . . . .
C10 C 0.4749(3) 0.3178(5) 0.5614(2) 0.0344(14) Uani 1 1 d . . . . .
C11 C 0.5076(4) 0.3421(5) 0.5254(3) 0.0412(18) Uani 1 1 d . . . . .
H11 H 0.502936 0.395279 0.504684 0.049 Uiso 1 1 calc R . . . .
C12 C 0.5477(3) 0.2751(6) 0.5256(2) 0.0393(16) Uani 1 1 d . . . . .
C13 C 0.5937(3) 0.2671(8) 0.4942(3) 0.059(2) Uani 1 1 d . . . . .
H13A H 0.591726 0.319229 0.471101 0.088 Uiso 1 1 calc GR . . . .
H13B H 0.592965 0.203335 0.478788 0.088 Uiso 1 1 calc GR . . . .
H13C H 0.626088 0.273488 0.512730 0.088 Uiso 1 1 calc GR . . . .
C14 C 0.4406(4) -0.1226(6) 0.6283(3) 0.051(2) Uani 1 1 d . . . . .
H14A H 0.445501 -0.108473 0.661255 0.076 Uiso 1 1 calc GR . . . .
H14B H 0.440421 -0.193559 0.623518 0.076 Uiso 1 1 calc GR . . . .
H14C H 0.407525 -0.095020 0.616911 0.076 Uiso 1 1 calc GR . . . .
C15 C 0.4849(3) -0.0770(5) 0.6021(2) 0.0379(15) Uani 1 1 d . . . . .
C16 C 0.5153(4) -0.1251(5) 0.5697(3) 0.0456(18) Uani 1 1 d . . . . .
H16 H 0.511067 -0.190134 0.558662 0.055 Uiso 1 1 calc R . . . .
C17 C 0.5531(3) -0.0575(5) 0.5569(2) 0.0410(16) Uani 1 1 d . . . . .
C18 C 0.5971(4) -0.0711(7) 0.5235(3) 0.063(3) Uani 1 1 d . . . . .
H18A H 0.598995 -0.139946 0.514432 0.094 Uiso 1 1 calc GR . . . .
H18B H 0.629969 -0.051376 0.538696 0.094 Uiso 1 1 calc GR . . . .
H18C H 0.590384 -0.030533 0.496131 0.094 Uiso 1 1 calc GR . . . .
C20 C 0.3249(2) 0.0632(4) 0.7262(2) 0.0301(13) Uani 1 1 d . . . . .
C21 C 0.3273(3) -0.0290(5) 0.7037(2) 0.0334(13) Uani 1 1 d . . . . .
H21 H 0.343267 -0.034608 0.674862 0.040 Uiso 1 1 calc R . . . .
C22 C 0.3057(3) -0.1117(5) 0.7243(3) 0.0400(15) Uani 1 1 d . . . . .
H22 H 0.307654 -0.173557 0.709609 0.048 Uiso 1 1 calc R . . . .
C23 C 0.2815(3) -0.1038(5) 0.7664(3) 0.0414(16) Uani 1 1 d . . . . .
H23 H 0.266299 -0.159903 0.779652 0.050 Uiso 1 1 calc R . . . .
C24 C 0.2794(3) -0.0124(5) 0.7895(3) 0.0387(15) Uani 1 1 d . . . . .
H24 H 0.263406 -0.007676 0.818359 0.046 Uiso 1 1 calc R . . . .
C25 C 0.3013(3) 0.0719(5) 0.7693(3) 0.0350(14) Uani 1 1 d . . . . .
H25 H 0.300113 0.133327 0.784460 0.042 Uiso 1 1 calc R . . . .
C30 C 0.3671(3) 0.2620(4) 0.7410(2) 0.0322(14) Uani 1 1 d . . . . .
C31 C 0.4029(3) 0.2311(5) 0.7762(2) 0.0379(15) Uani 1 1 d . . . . .
H31 H 0.412307 0.164077 0.778467 0.045 Uiso 1 1 calc R . . . .
C32 C 0.4247(4) 0.2996(6) 0.8081(3) 0.0509(19) Uani 1 1 d . . . . .
H32 H 0.448705 0.278626 0.831611 0.061 Uiso 1 1 calc R . . . .
C33 C 0.4106(4) 0.3988(7) 0.8045(3) 0.058(2) Uani 1 1 d . . . . .
H33 H 0.425514 0.444844 0.825595 0.070 Uiso 1 1 calc R . . . .
C34 C 0.3748(4) 0.4304(5) 0.7701(3) 0.056(2) Uani 1 1 d . . . . .
H34 H 0.365507 0.497508 0.768281 0.068 Uiso 1 1 calc R . . . .
C35 C 0.3524(3) 0.3635(5) 0.7383(3) 0.0427(18) Uani 1 1 d . . . . .
H35 H 0.327935 0.385159 0.715367 0.051 Uiso 1 1 calc R . . . .
C40 C 0.2892(3) 0.2207(5) 0.6627(2) 0.0371(15) Uani 1 1 d . . . . .
C41 C 0.2415(3) 0.1697(5) 0.6627(3) 0.0401(16) Uani 1 1 d . . . . .
H41 H 0.238064 0.112919 0.681179 0.048 Uiso 1 1 calc R . . . .
C42 C 0.1988(3) 0.2039(7) 0.6349(3) 0.055(2) Uani 1 1 d . . . . .
H42 H 0.166662 0.170173 0.634819 0.066 Uiso 1 1 calc R . . . .
C43 C 0.2041(4) 0.2872(8) 0.6076(4) 0.063(2) Uani 1 1 d . . . . .
H43 H 0.175763 0.309623 0.588725 0.076 Uiso 1 1 calc R . . . .
C44 C 0.2517(4) 0.3378(7) 0.6080(4) 0.064(3) Uani 1 1 d . . . . .
H44 H 0.254659 0.395614 0.590237 0.077 Uiso 1 1 calc R . . . .
C45 C 0.2940(4) 0.3046(6) 0.6340(3) 0.0496(19) Uani 1 1 d . . . . .
H45 H 0.326306 0.337632 0.632821 0.060 Uiso 1 1 calc R . . . .
B1 B 0.5759(3) 0.1255(5) 0.5809(2) 0.0258(13) Uani 1 1 d . . . . .
H1 H 0.612838 0.117765 0.558696 0.031 Uiso 1 1 calc R . . . .
P2 P 0.33572(8) 0.62866(13) 0.62878(6) 0.0366(4) Uani 1 1 d . . . . .
F9 F 0.2727(2) 0.6308(5) 0.6272(2) 0.0715(17) Uani 1 1 d . . . . .
F10 F 0.3988(2) 0.6286(5) 0.6304(2) 0.0719(16) Uani 1 1 d . . . . .
F2 F 0.3392(13) 0.702(3) 0.6677(10) 0.120(11) Uani 0.3333 1 d . . P A 1
F4 F 0.3363(8) 0.7179(19) 0.5950(10) 0.076(7) Uani 0.3333 1 d . . P A 1
F6 F 0.3422(14) 0.549(3) 0.5864(13) 0.143(16) Uani 0.3333 1 d . . P A 1
F8 F 0.3421(10) 0.542(3) 0.6654(14) 0.141(18) Uani 0.3333 1 d . . P A 1
F1 F 0.3330(4) 0.6454(9) 0.6849(3) 0.063(3) Uani 0.666 1 d . . P A 2
F3 F 0.3368(5) 0.7470(8) 0.6251(6) 0.091(4) Uani 0.666 1 d . . P A 2
F5 F 0.3333(6) 0.6176(15) 0.5752(3) 0.114(5) Uani 0.666 1 d . . P A 2
F7 F 0.3312(6) 0.5157(6) 0.6376(5) 0.086(4) Uani 0.666 1 d . . P A 2
C50 C 0.6715(6) 0.4885(13) 0.5350(5) 0.111(5) Uani 1 1 d . . . . .
H50A H 0.657059 0.458452 0.506775 0.166 Uiso 1 1 calc GR . . . .
H50B H 0.699994 0.448000 0.547640 0.166 Uiso 1 1 calc GR . . . .
H50C H 0.684657 0.553922 0.528056 0.166 Uiso 1 1 calc GR . . . .
C51 C 0.6295(5) 0.4966(8) 0.5702(4) 0.073(3) Uani 1 1 d . . . . .
C52 C 0.5886(4) 0.5672(8) 0.5649(3) 0.065(3) Uani 1 1 d . . . . .
H52 H 0.587929 0.610220 0.539219 0.079 Uiso 1 1 calc R . . . .
C53 C 0.5491(5) 0.5738(8) 0.5976(4) 0.068(3) Uani 1 1 d . . . . .
H53 H 0.522166 0.620534 0.593502 0.082 Uiso 1 1 calc R . . . .
C54 C 0.5498(5) 0.5116(8) 0.6358(4) 0.077(3) Uani 1 1 d . . . . .
H54 H 0.522943 0.516132 0.657193 0.092 Uiso 1 1 calc R . . . .
C55 C 0.5896(5) 0.4426(7) 0.6432(5) 0.082(4) Uani 1 1 d . . . . .
H55 H 0.589839 0.401398 0.669494 0.099 Uiso 1 1 calc R . . . .
C56 C 0.6305(6) 0.4346(7) 0.6100(5) 0.083(4) Uani 1 1 d . . . . .
H56 H 0.657625 0.388507 0.614835 0.100 Uiso 1 1 calc R . . . .

loop_
_atom_site_aniso_label
_atom_site_aniso_U_11
_atom_site_aniso_U_22
_atom_site_aniso_U_33
_atom_site_aniso_U_23
_atom_site_aniso_U_13
_atom_site_aniso_U_12
W1 0.02756(19) 0.02392(19) 0.01441(18) -0.00582(8) 0.00946(11) -0.00396(8)
S1 0.0404(8) 0.0467(10) 0.0243(7) -0.0066(7) 0.0029(6) -0.0009(7)
P1 0.0346(8) 0.0152(6) 0.0357(8) -0.0030(6) 0.0187(6) -0.0024(6)
O1 0.062(3) 0.032(3) 0.043(3) -0.017(2) 0.026(3) -0.017(2)
O2 0.059(3) 0.045(3) 0.030(3) 0.006(2) 0.013(2) 0.006(2)
N1 0.026(2) 0.027(2) 0.023(2) -0.006(2) 0.0075(19) -0.0039(19)
N2 0.031(3) 0.021(2) 0.026(3) 0.0015(17) 0.009(2) -0.0039(17)
N3 0.039(3) 0.024(2) 0.024(2) -0.0001(19) 0.009(2) 0.004(2)
N4 0.040(3) 0.032(3) 0.011(2) 0.0008(19) 0.0126(18) -0.005(2)
N5 0.039(3) 0.022(2) 0.019(2) -0.0063(18) 0.0164(19) -0.007(2)
N6 0.040(3) 0.027(3) 0.016(2) -0.0067(19) 0.0181(19) -0.002(2)
C1 0.033(3) 0.021(3) 0.022(3) -0.001(2) 0.014(2) -0.004(2)
C2 0.035(2) 0.0205(19) 0.0109(16) -0.0014(14) 0.0052(13) 0.0007(15)
C3 0.035(2) 0.0205(19) 0.0109(16) -0.0014(14) 0.0052(13) 0.0007(15)
C4 0.047(4) 0.077(6) 0.023(3) -0.019(3) 0.004(3) -0.010(4)
C5 0.043(3) 0.022(3) 0.023(3) -0.001(2) 0.008(2) -0.005(2)
C6 0.036(3) 0.023(3) 0.035(3) 0.000(2) -0.005(3) -0.008(2)
C7 0.031(3) 0.025(3) 0.037(4) 0.003(2) 0.006(3) -0.004(2)
C8 0.032(4) 0.067(6) 0.055(5) -0.001(4) 0.013(3) -0.002(3)
C9 0.074(6) 0.046(4) 0.037(4) 0.004(3) 0.008(4) 0.023(4)
C10 0.057(4) 0.028(3) 0.019(3) 0.002(2) 0.003(3) 0.000(3)
C11 0.069(5) 0.029(3) 0.025(3) 0.011(3) -0.006(3) -0.007(3)
C12 0.052(4) 0.044(4) 0.022(3) 0.001(3) 0.007(3) -0.021(3)
C13 0.058(5) 0.083(6) 0.036(4) 0.024(4) 0.024(4) -0.021(4)
C14 0.063(5) 0.037(4) 0.053(5) -0.017(4) 0.021(4) -0.021(4)
C15 0.052(4) 0.028(3) 0.034(3) -0.008(3) 0.013(3) -0.013(3)
C16 0.077(5) 0.028(3) 0.033(4) -0.019(3) 0.020(3) -0.013(3)
C17 0.058(4) 0.035(4) 0.031(3) -0.012(3) 0.020(3) -0.001(3)
C18 0.082(6) 0.051(5) 0.058(5) -0.028(4) 0.045(5) -0.002(4)
C20 0.030(3) 0.019(3) 0.042(3) 0.002(2) 0.009(2) 0.003(2)
C21 0.034(3) 0.021(3) 0.046(4) -0.004(3) 0.016(3) 0.001(2)
C22 0.046(4) 0.017(3) 0.057(4) -0.003(3) 0.009(3) -0.002(3)
C23 0.046(4) 0.020(3) 0.059(4) 0.014(3) 0.011(3) 0.002(3)
C24 0.048(4) 0.026(3) 0.044(4) 0.012(3) 0.022(3) 0.001(3)
C25 0.042(3) 0.018(3) 0.046(4) 0.001(3) 0.017(3) 0.001(2)
C30 0.037(3) 0.020(3) 0.041(3) -0.008(2) 0.026(3) -0.005(2)
C31 0.048(4) 0.030(3) 0.038(4) -0.005(3) 0.020(3) -0.002(3)
C32 0.057(5) 0.045(4) 0.052(4) -0.008(4) 0.014(4) -0.011(4)
C33 0.075(6) 0.042(4) 0.059(5) -0.023(4) 0.021(4) -0.022(4)
C34 0.082(6) 0.021(3) 0.068(6) -0.015(3) 0.028(5) -0.006(3)
C35 0.049(4) 0.021(3) 0.060(5) -0.009(3) 0.027(4) -0.002(3)
C40 0.052(4) 0.025(3) 0.036(3) -0.003(3) 0.023(3) 0.002(3)
C41 0.054(4) 0.032(3) 0.036(4) 0.000(3) 0.017(3) 0.005(3)
C42 0.047(4) 0.058(5) 0.061(5) -0.002(4) 0.010(4) 0.002(4)
C43 0.063(5) 0.064(6) 0.063(6) 0.013(5) 0.002(4) 0.019(5)
C44 0.079(7) 0.052(5) 0.062(6) 0.026(4) 0.001(5) 0.021(5)
C45 0.065(5) 0.031(4) 0.054(5) 0.005(3) 0.021(4) -0.001(3)
B1 0.030(3) 0.030(3) 0.019(3) -0.004(3) 0.020(2) -0.002(3)
P2 0.0554(11) 0.0245(8) 0.0306(9) 0.0034(7) 0.0126(7) -0.0121(7)
F9 0.057(3) 0.098(4) 0.060(3) 0.034(3) 0.001(2) -0.025(3)
F10 0.054(3) 0.068(3) 0.096(5) 0.008(3) 0.025(3) -0.001(3)
F2 0.18(3) 0.10(2) 0.084(19) -0.066(17) 0.047(18) 0.00(2)
F4 0.056(9) 0.072(16) 0.102(16) 0.071(14) 0.003(12) -0.009(10)
F6 0.15(3) 0.13(2) 0.14(3) -0.12(2) -0.04(2) 0.06(2)
F8 0.071(13) 0.18(4) 0.17(3) 0.16(3) -0.025(18) -0.028(19)
F1 0.059(5) 0.090(8) 0.039(5) -0.011(4) 0.007(4) 0.002(5)
F3 0.094(8) 0.031(5) 0.149(13) 0.012(7) 0.023(9) -0.025(4)
F5 0.127(11) 0.189(15) 0.028(4) -0.014(7) 0.041(6) -0.067(11)
F7 0.119(10) 0.013(3) 0.130(11) -0.002(5) 0.052(8) -0.007(4)
C50 0.107(10) 0.132(13) 0.093(9) -0.060(10) 0.004(8) -0.019(9)
C51 0.087(7) 0.066(6) 0.065(6) -0.015(5) -0.016(5) -0.014(5)
C52 0.085(7) 0.058(5) 0.052(5) 0.006(4) -0.019(5) -0.020(5)
C53 0.080(7) 0.055(5) 0.069(6) 0.017(5) -0.016(5) -0.010(5)
C54 0.105(9) 0.067(6) 0.059(6) -0.002(5) 0.001(6) -0.044(6)
C55 0.089(8) 0.039(5) 0.117(10) 0.027(6) -0.032(7) -0.012(5)
C56 0.107(9) 0.041(5) 0.098(9) -0.003(5) -0.044(8) -0.008(5)

loop_
_atom_type_symbol
_atom_type_description
_atom_type_scat_dispersion_real
_atom_type_scat_dispersion_imag
_atom_type_scat_source
C C 0.0181 0.0091 'International Tables Vol C Tables 4.2.6.8 and 6.1.1.4'
H H 0.0000 0.0000 'International Tables Vol C Tables 4.2.6.8 and 6.1.1.4'
B B 0.0090 0.0039 'International Tables Vol C Tables 4.2.6.8 and 6.1.1.4'
F F 0.0727 0.0534 'International Tables Vol C Tables 4.2.6.8 and 6.1.1.4'
N N 0.0311 0.0180 'International Tables Vol C Tables 4.2.6.8 and 6.1.1.4'
O O 0.0492 0.0322 'International Tables Vol C Tables 4.2.6.8 and 6.1.1.4'
P P 0.2955 0.4335 'International Tables Vol C Tables 4.2.6.8 and 6.1.1.4'
S S 0.3331 0.5567 'International Tables Vol C Tables 4.2.6.8 and 6.1.1.4'
W W -5.4734 5.5774 'International Tables Vol C Tables 4.2.6.8 and 6.1.1.4'

loop_
_exptl_crystal_face_index_h
_exptl_crystal_face_index_k
_exptl_crystal_face_index_l
_exptl_crystal_face_perp_dist
8 0 -16 0.0509
-7 0 17 0.0338
-14 1 -9 0.0535
16 -1 4 0.0439
16 0 -6 0.0460
-16 0 7 0.0295
-5 8 0 0.1729
-2 -9 2 0.0925
2 0 18 0.0224
1 0 -18 0.0396

loop_
_geom_angle_atom_site_label_1
_geom_angle_atom_site_label_2
_geom_angle_atom_site_label_3
_geom_angle
_geom_angle_site_symmetry_1
_geom_angle_site_symmetry_3
_geom_angle_publ_flag
N1 W1 S1 164.26(14) . . ?
N1 W1 N3 83.2(2) . . ?
N1 W1 N5 83.21(19) . . ?
N3 W1 S1 87.34(15) . . ?
N3 W1 N5 85.49(17) . . ?
N5 W1 S1 83.51(14) . . ?
C1 W1 S1 41.64(18) . . ?
C1 W1 N1 154.0(2) . . ?
C1 W1 N3 113.9(2) . . ?
C1 W1 N5 116.2(2) . . ?
C1 W1 C2 81.5(2) . . ?
C1 W1 C3 76.8(2) . . ?
C2 W1 S1 111.67(17) . . ?
C2 W1 N1 80.3(2) . . ?
C2 W1 N3 86.2(2) . . ?
C2 W1 N5 162.3(2) . . ?
C2 W1 C3 96.0(2) . . ?
C3 W1 S1 101.40(16) . . ?
C3 W1 N1 86.9(2) . . ?
C3 W1 N3 169.4(2) . . ?
C3 W1 N5 89.49(19) . . ?
C1 S1 W1 49.8(2) . . ?
C1 P1 C40 106.4(3) . . ?
C20 P1 C1 112.3(3) . . ?
C20 P1 C40 107.8(3) . . ?
C30 P1 C1 110.1(3) . . ?
C30 P1 C20 108.1(3) . . ?
C30 P1 C40 112.2(3) . . ?
N2 N1 W1 116.6(4) . . ?
C5 N1 W1 135.8(4) . . ?
C5 N1 N2 107.5(5) . . ?
N1 N2 B1 122.7(5) . . ?
C7 N2 N1 108.1(5) . . ?
C7 N2 B1 129.2(5) . . ?
N4 N3 W1 119.2(4) . . ?
C10 N3 W1 134.1(4) . . ?
C10 N3 N4 106.7(5) . . ?
N3 N4 B1 119.6(4) . . ?
C12 N4 N3 109.1(6) . . ?
C12 N4 B1 131.1(6) . . ?
N6 N5 W1 119.2(3) . . ?
C15 N5 W1 133.8(4) . . ?
C15 N5 N6 107.0(5) . . ?
N5 N6 B1 119.6(4) . . ?
C17 N6 N5 109.2(5) . . ?
C17 N6 B1 131.1(5) . . ?
S1 C1 W1 88.5(3) . . ?
S1 C1 P1 123.8(4) . . ?
P1 C1 W1 147.6(4) . . ?
O1 C2 W1 175.4(5) . . ?
O2 C3 W1 172.6(6) . . ?
H4A C4 H4B 109.5 . . ?
H4A C4 H4C 109.5 . . ?
H4B C4 H4C 109.5 . . ?
C5 C4 H4A 109.5 . . ?
C5 C4 H4B 109.5 . . ?
C5 C4 H4C 109.5 . . ?
N1 C5 C4 124.5(6) . . ?
N1 C5 C6 109.2(5) . . ?
C6 C5 C4 126.3(6) . . ?
C5 C6 H6 126.5 . . ?
C7 C6 C5 107.0(6) . . ?
C7 C6 H6 126.5 . . ?
N2 C7 C6 108.2(6) . . ?
N2 C7 C8 123.0(7) . . ?
C6 C7 C8 128.8(7) . . ?
C7 C8 H8A 109.5 . . ?
C7 C8 H8B 109.5 . . ?
C7 C8 H8C 109.5 . . ?
H8A C8 H8B 109.5 . . ?
H8A C8 H8C 109.5 . . ?
H8B C8 H8C 109.5 . . ?
H9A C9 H9B 109.5 . . ?
H9A C9 H9C 109.5 . . ?
H9B C9 H9C 109.5 . . ?
C10 C9 H9A 109.5 . . ?
C10 C9 H9B 109.5 . . ?
C10 C9 H9C 109.5 . . ?
N3 C10 C9 121.8(6) . . ?
N3 C10 C11 108.2(6) . . ?
C11 C10 C9 129.9(7) . . ?
C10 C11 H11 125.9 . . ?
C12 C11 C10 108.1(6) . . ?
C12 C11 H11 125.9 . . ?
N4 C12 C11 107.9(6) . . ?
N4 C12 C13 121.9(7) . . ?
C11 C12 C13 130.2(7) . . ?
C12 C13 H13A 109.5 . . ?
C12 C13 H13B 109.5 . . ?
C12 C13 H13C 109.5 . . ?
H13A C13 H13B 109.5 . . ?
H13A C13 H13C 109.5 . . ?
H13B C13 H13C 109.5 . . ?
H14A C14 H14B 109.5 . . ?
H14A C14 H14C 109.5 . . ?
H14B C14 H14C 109.5 . . ?
C15 C14 H14A 109.5 . . ?
C15 C14 H14B 109.5 . . ?
C15 C14 H14C 109.5 . . ?
N5 C15 C14 124.9(6) . . ?
N5 C15 C16 109.2(6) . . ?
C16 C15 C14 125.9(6) . . ?
C15 C16 H16 126.9 . . ?
C17 C16 C15 106.1(6) . . ?
C17 C16 H16 126.9 . . ?
N6 C17 C16 108.4(6) . . ?
N6 C17 C18 122.8(7) . . ?
C16 C17 C18 128.8(7) . . ?
C17 C18 H18A 109.5 . . ?
C17 C18 H18B 109.5 . . ?
C17 C18 H18C 109.5 . . ?
H18A C18 H18B 109.5 . . ?
H18A C18 H18C 109.5 . . ?
H18B C18 H18C 109.5 . . ?
C21 C20 P1 120.6(5) . . ?
C25 C20 P1 118.5(5) . . ?
C25 C20 C21 120.5(6) . . ?
C20 C21 H21 120.3 . . ?
C22 C21 C20 119.5(6) . . ?
C22 C21 H21 120.3 . . ?
C21 C22 H22 119.7 . . ?
C23 C22 C21 120.5(6) . . ?
C23 C22 H22 119.7 . . ?
C22 C23 H23 119.7 . . ?
C22 C23 C24 120.5(6) . . ?
C24 C23 H23 119.7 . . ?
C23 C24 H24 120.1 . . ?
C25 C24 C23 119.7(6) . . ?
C25 C24 H24 120.1 . . ?
C20 C25 C24 119.2(6) . . ?
C20 C25 H25 120.4 . . ?
C24 C25 H25 120.4 . . ?
C31 C30 P1 119.3(5) . . ?
C31 C30 C35 119.3(7) . . ?
C35 C30 P1 121.2(6) . . ?
C30 C31 H31 119.8 . . ?
C30 C31 C32 120.5(7) . . ?
C32 C31 H31 119.8 . . ?
C31 C32 H32 120.2 . . ?
C33 C32 C31 119.5(9) . . ?
C33 C32 H32 120.2 . . ?
C32 C33 H33 119.7 . . ?
C32 C33 C34 120.7(8) . . ?
C34 C33 H33 119.7 . . ?
C33 C34 H34 119.7 . . ?
C33 C34 C35 120.7(8) . . ?
C35 C34 H34 119.7 . . ?
C30 C35 H35 120.3 . . ?
C34 C35 C30 119.4(8) . . ?
C34 C35 H35 120.3 . . ?
C41 C40 P1 119.8(5) . . ?
C41 C40 C45 119.6(8) . . ?
C45 C40 P1 120.6(6) . . ?
C40 C41 H41 120.2 . . ?
C40 C41 C42 119.5(7) . . ?
C42 C41 H41 120.2 . . ?
C41 C42 H42 120.0 . . ?
C43 C42 C41 120.0(9) . . ?
C43 C42 H42 120.0 . . ?
C42 C43 H43 120.0 . . ?
C42 C43 C44 119.9(9) . . ?
C44 C43 H43 120.0 . . ?
C43 C44 H44 119.5 . . ?
C45 C44 C43 121.0(8) . . ?
C45 C44 H44 119.5 . . ?
C40 C45 H45 120.1 . . ?
C44 C45 C40 119.9(9) . . ?
C44 C45 H45 120.1 . . ?
N2 B1 H1 109.8 . . ?
N4 B1 N2 108.9(5) . . ?
N4 B1 H1 109.8 . . ?
N6 B1 N2 109.5(5) . . ?
N6 B1 N4 109.1(5) . . ?
N6 B1 H1 109.8 . . ?
F9 P2 F6 96.8(13) . . ?
F9 P2 F1 86.9(4) . . ?
F10 P2 F9 179.0(4) . . ?
F10 P2 F6 83.9(13) . . ?
F10 P2 F1 92.9(4) . . ?
F2 P2 F9 92.3(13) . . ?
F2 P2 F10 87.0(13) . . ?
F2 P2 F4 87.2(19) . . ?
F2 P2 F6 170.8(18) . . ?
F2 P2 F8 90(2) . . ?
F4 P2 F9 90.1(8) . . ?
F4 P2 F10 89.1(8) . . ?
F4 P2 F6 93(2) . . ?
F4 P2 F8 172.9(13) . . ?
F8 P2 F9 96.4(10) . . ?
F8 P2 F10 84.4(10) . . ?
F8 P2 F6 90(2) . . ?
F3 P2 F9 90.0(6) . . ?
F3 P2 F10 89.0(5) . . ?
F3 P2 F1 85.9(7) . . ?
F5 P2 F9 88.3(6) . . ?
F5 P2 F10 91.8(6) . . ?
F5 P2 F1 174.7(8) . . ?
F5 P2 F3 91.8(9) . . ?
F5 P2 F7 93.8(9) . . ?
F7 P2 F9 86.7(6) . . ?
F7 P2 F10 94.3(6) . . ?
F7 P2 F1 88.2(6) . . ?
F7 P2 F3 173.4(8) . . ?
H50A C50 H50B 109.5 . . ?
H50A C50 H50C 109.5 . . ?
H50B C50 H50C 109.5 . . ?
C51 C50 H50A 109.5 . . ?
C51 C50 H50B 109.5 . . ?
C51 C50 H50C 109.5 . . ?
C52 C51 C50 121.1(12) . . ?
C52 C51 C56 118.3(12) . . ?
C56 C51 C50 120.5(13) . . ?
C51 C52 H52 119.6 . . ?
C53 C52 C51 120.9(10) . . ?
C53 C52 H52 119.6 . . ?
C52 C53 H53 119.9 . . ?
C54 C53 C52 120.3(11) . . ?
C54 C53 H53 119.9 . . ?
C53 C54 H54 119.4 . . ?
C53 C54 C55 121.1(13) . . ?
C55 C54 H54 119.4 . . ?
C54 C55 H55 120.3 . . ?
C54 C55 C56 119.5(11) . . ?
C56 C55 H55 120.3 . . ?
C51 C56 C55 119.8(11) . . ?
C51 C56 H56 120.1 . . ?
C55 C56 H56 120.1 . . ?

loop_
_geom_bond_atom_site_label_1
_geom_bond_atom_site_label_2
_geom_bond_distance
_geom_bond_site_symmetry_2
_geom_bond_publ_flag
W1 S1 2.5602(16) . ?
W1 N1 2.202(5) . ?
W1 N3 2.204(5) . ?
W1 N5 2.218(5) . ?
W1 C1 1.957(6) . ?
W1 C2 2.014(5) . ?
W1 C3 2.141(5) . ?
S1 C1 1.702(6) . ?
P1 C1 1.793(6) . ?
P1 C20 1.793(6) . ?
P1 C30 1.782(7) . ?
P1 C40 1.799(8) . ?
O1 C2 1.139(7) . ?
O2 C3 1.038(7) . ?
N1 N2 1.382(7) . ?
N1 C5 1.340(8) . ?
N2 C7 1.355(9) . ?
N2 B1 1.539(8) . ?
N3 N4 1.382(7) . ?
N3 C10 1.357(8) . ?
N4 C12 1.349(8) . ?
N4 B1 1.539(9) . ?
N5 N6 1.373(6) . ?
N5 C15 1.341(8) . ?
N6 C17 1.334(8) . ?
N6 B1 1.525(8) . ?
C4 H4A 0.9600 . ?
C4 H4B 0.9600 . ?
C4 H4C 0.9600 . ?
C4 C5 1.492(9) . ?
C5 C6 1.374(9) . ?
C6 H6 0.9300 . ?
C6 C7 1.371(10) . ?
C7 C8 1.494(10) . ?
C8 H8A 0.9600 . ?
C8 H8B 0.9600 . ?
C8 H8C 0.9600 . ?
C9 H9A 0.9600 . ?
C9 H9B 0.9600 . ?
C9 H9C 0.9600 . ?
C9 C10 1.493(11) . ?
C10 C11 1.378(11) . ?
C11 H11 0.9300 . ?
C11 C12 1.354(12) . ?
C12 C13 1.495(10) . ?
C13 H13A 0.9600 . ?
C13 H13B 0.9600 . ?
C13 H13C 0.9600 . ?
C14 H14A 0.9600 . ?
C14 H14B 0.9600 . ?
C14 H14C 0.9600 . ?
C14 C15 1.498(10) . ?
C15 C16 1.383(10) . ?
C16 H16 0.9300 . ?
C16 C17 1.374(11) . ?
C17 C18 1.500(9) . ?
C18 H18A 0.9600 . ?
C18 H18B 0.9600 . ?
C18 H18C 0.9600 . ?
C20 C21 1.395(9) . ?
C20 C25 1.386(9) . ?
C21 H21 0.9300 . ?
C21 C22 1.376(9) . ?
C22 H22 0.9300 . ?
C22 C23 1.368(11) . ?
C23 H23 0.9300 . ?
C23 C24 1.391(10) . ?
C24 H24 0.9300 . ?
C24 C25 1.391(9) . ?
C25 H25 0.9300 . ?
C30 C31 1.388(11) . ?
C30 C35 1.411(9) . ?
C31 H31 0.9300 . ?
C31 C32 1.390(11) . ?
C32 H32 0.9300 . ?
C32 C33 1.378(14) . ?
C33 H33 0.9300 . ?
C33 C34 1.377(14) . ?
C34 H34 0.9300 . ?
C34 C35 1.379(12) . ?
C35 H35 0.9300 . ?
C40 C41 1.385(11) . ?
C40 C45 1.395(10) . ?
C41 H41 0.9300 . ?
C41 C42 1.393(12) . ?
C42 H42 0.9300 . ?
C42 C43 1.368(14) . ?
C43 H43 0.9300 . ?
C43 C44 1.379(15) . ?
C44 H44 0.9300 . ?
C44 C45 1.354(13) . ?
C45 H45 0.9300 . ?
B1 H1 1.1500 . ?
P2 F9 1.594(6) . ?
P2 F10 1.593(6) . ?
P2 F2 1.48(2) . ?
P2 F4 1.534(16) . ?
P2 F6 1.63(2) . ?
P2 F8 1.57(2) . ?
P2 F1 1.617(9) . ?
P2 F3 1.589(10) . ?
P2 F5 1.530(9) . ?
P2 F7 1.538(8) . ?
C50 H50A 0.9600 . ?
C50 H50B 0.9600 . ?
C50 H50C 0.9600 . ?
C50 C51 1.489(18) . ?
C51 C52 1.406(16) . ?
C51 C56 1.404(16) . ?
C52 H52 0.9300 . ?
C52 C53 1.392(16) . ?
C53 H53 0.9300 . ?
C53 C54 1.368(14) . ?
C54 H54 0.9300 . ?
C54 C55 1.377(17) . ?
C55 H55 0.9300 . ?
C55 C56 1.428(19) . ?
C56 H56 0.9300 . ?

loop_
_geom_torsion_atom_site_label_1
_geom_torsion_atom_site_label_2
_geom_torsion_atom_site_label_3
_geom_torsion_atom_site_label_4
_geom_torsion
_geom_torsion_site_symmetry_1
_geom_torsion_site_symmetry_2
_geom_torsion_site_symmetry_3
_geom_torsion_site_symmetry_4
_geom_torsion_publ_flag
W1 S1 C1 P1 -178.5(5) . . . . ?
W1 N1 N2 C7 -178.6(4) . . . . ?
W1 N1 N2 B1 2.6(7) . . . . ?
W1 N1 C5 C4 -0.7(10) . . . . ?
W1 N1 C5 C6 178.3(4) . . . . ?
W1 N3 N4 C12 -178.3(4) . . . . ?
W1 N3 N4 B1 -3.1(7) . . . . ?
W1 N3 C10 C9 -1.1(11) . . . . ?
W1 N3 C10 C11 177.4(5) . . . . ?
W1 N5 N6 C17 -175.9(5) . . . . ?
W1 N5 N6 B1 8.1(7) . . . . ?
W1 N5 C15 C14 -6.3(12) . . . . ?
W1 N5 C15 C16 174.1(5) . . . . ?
P1 C20 C21 C22 -172.2(5) . . . . ?
P1 C20 C25 C24 171.9(6) . . . . ?
P1 C30 C31 C32 173.7(5) . . . . ?
P1 C30 C35 C34 -173.2(6) . . . . ?
P1 C40 C41 C42 -178.2(6) . . . . ?
P1 C40 C45 C44 179.6(7) . . . . ?
N1 N2 C7 C6 0.0(7) . . . . ?
N1 N2 C7 C8 179.4(6) . . . . ?
N1 N2 B1 N4 58.0(7) . . . . ?
N1 N2 B1 N6 -61.3(7) . . . . ?
N1 C5 C6 C7 0.1(7) . . . . ?
N2 N1 C5 C4 -179.0(6) . . . . ?
N2 N1 C5 C6 -0.1(7) . . . . ?
N3 N4 C12 C11 0.5(7) . . . . ?
N3 N4 C12 C13 179.9(7) . . . . ?
N3 N4 B1 N2 -56.8(7) . . . . ?
N3 N4 B1 N6 62.7(6) . . . . ?
N3 C10 C11 C12 0.5(8) . . . . ?
N4 N3 C10 C9 -178.7(7) . . . . ?
N4 N3 C10 C11 -0.2(7) . . . . ?
N5 N6 C17 C16 0.2(9) . . . . ?
N5 N6 C17 C18 179.5(8) . . . . ?
N5 N6 B1 N2 53.4(7) . . . . ?
N5 N6 B1 N4 -65.7(6) . . . . ?
N5 C15 C16 C17 3.4(10) . . . . ?
N6 N5 C15 C14 176.3(7) . . . . ?
N6 N5 C15 C16 -3.3(8) . . . . ?
C1 P1 C20 C21 -30.9(6) . . . . ?
C1 P1 C20 C25 156.4(5) . . . . ?
C1 P1 C30 C31 -74.1(5) . . . . ?
C1 P1 C30 C35 100.6(6) . . . . ?
C1 P1 C40 C41 120.9(5) . . . . ?
C1 P1 C40 C45 -56.0(6) . . . . ?
C4 C5 C6 C7 179.0(7) . . . . ?
C5 N1 N2 C7 0.1(6) . . . . ?
C5 N1 N2 B1 -178.7(5) . . . . ?
C5 C6 C7 N2 0.0(7) . . . . ?
C5 C6 C7 C8 -179.4(7) . . . . ?
C7 N2 B1 N4 -120.5(6) . . . . ?
C7 N2 B1 N6 120.3(6) . . . . ?
C9 C10 C11 C12 178.9(8) . . . . ?
C10 N3 N4 C12 -0.2(7) . . . . ?
C10 N3 N4 B1 174.9(5) . . . . ?
C10 C11 C12 N4 -0.6(8) . . . . ?
C10 C11 C12 C13 -180.0(8) . . . . ?
C12 N4 B1 N2 117.1(7) . . . . ?
C12 N4 B1 N6 -123.4(6) . . . . ?
C14 C15 C16 C17 -176.2(8) . . . . ?
C15 N5 N6 C17 1.9(8) . . . . ?
C15 N5 N6 B1 -174.0(6) . . . . ?
C15 C16 C17 N6 -2.2(10) . . . . ?
C15 C16 C17 C18 178.5(9) . . . . ?
C17 N6 B1 N2 -121.5(7) . . . . ?
C17 N6 B1 N4 119.4(7) . . . . ?
C20 P1 C1 W1 -93.9(6) . . . . ?
C20 P1 C1 S1 83.2(4) . . . . ?
C20 P1 C30 C31 48.9(6) . . . . ?
C20 P1 C30 C35 -136.5(5) . . . . ?
C20 P1 C40 C41 0.3(6) . . . . ?
C20 P1 C40 C45 -176.6(6) . . . . ?
C20 C21 C22 C23 0.9(11) . . . . ?
C21 C20 C25 C24 -0.8(10) . . . . ?
C21 C22 C23 C24 -1.6(12) . . . . ?
C22 C23 C24 C25 1.1(12) . . . . ?
C23 C24 C25 C20 0.0(11) . . . . ?
C25 C20 C21 C22 0.3(10) . . . . ?
C30 P1 C1 W1 26.5(7) . . . . ?
C30 P1 C1 S1 -156.3(4) . . . . ?
C30 P1 C20 C21 -152.6(5) . . . . ?
C30 P1 C20 C25 34.8(6) . . . . ?
C30 P1 C40 C41 -118.6(5) . . . . ?
C30 P1 C40 C45 64.5(6) . . . . ?
C30 C31 C32 C33 0.0(11) . . . . ?
C31 C30 C35 C34 1.4(10) . . . . ?
C31 C32 C33 C34 0.7(12) . . . . ?
C32 C33 C34 C35 -0.4(13) . . . . ?
C33 C34 C35 C30 -0.7(12) . . . . ?
C35 C30 C31 C32 -1.1(10) . . . . ?
C40 P1 C1 W1 148.4(6) . . . . ?
C40 P1 C1 S1 -34.5(4) . . . . ?
C40 P1 C20 C21 85.9(6) . . . . ?
C40 P1 C20 C25 -86.8(6) . . . . ?
C40 P1 C30 C31 167.6(5) . . . . ?
C40 P1 C30 C35 -17.7(6) . . . . ?
C40 C41 C42 C43 0.3(12) . . . . ?
C41 C40 C45 C44 2.7(12) . . . . ?
C41 C42 C43 C44 -0.7(15) . . . . ?
C42 C43 C44 C45 2.2(16) . . . . ?
C43 C44 C45 C40 -3.2(15) . . . . ?
C45 C40 C41 C42 -1.3(11) . . . . ?
B1 N2 C7 C6 178.6(6) . . . . ?
B1 N2 C7 C8 -2.0(10) . . . . ?
B1 N4 C12 C11 -173.9(6) . . . . ?
B1 N4 C12 C13 5.6(11) . . . . ?
B1 N6 C17 C16 175.5(7) . . . . ?
B1 N6 C17 C18 -5.2(13) . . . . ?
C50 C51 C52 C53 179.3(10) . . . . ?
C50 C51 C56 C55 -179.4(10) . . . . ?
C51 C52 C53 C54 0.5(15) . . . . ?
C52 C51 C56 C55 1.8(14) . . . . ?
C52 C53 C54 C55 0.9(15) . . . . ?
C53 C54 C55 C56 -0.9(16) . . . . ?
C54 C55 C56 C51 -0.5(16) . . . . ?
C56 C51 C52 C53 -1.8(14) . . . . ?

loop_
_exptl_oxdiff_crystal_face_indexfrac_h
_exptl_oxdiff_crystal_face_indexfrac_k
_exptl_oxdiff_crystal_face_indexfrac_l
_exptl_oxdiff_crystal_face_x
_exptl_oxdiff_crystal_face_y
_exptl_oxdiff_crystal_face_z
8.3208 -0.3405 -16.2382 0.1512 0.6401 0.7533
-7.2176 0.2947 16.8677 -0.1643 -0.6944 -0.7006
-14.0960 0.5856 -8.7694 0.1760 0.7299 -0.6605
15.8403 -0.6566 3.8940 -0.1268 -0.5221 0.8434
15.5485 -0.2359 -6.4690 -0.0470 0.0140 0.9988
-15.5454 0.0418 6.5036 0.0681 -0.0215 -0.9974
-4.8385 8.2890 0.4959 -0.8796 0.3114 -0.3595
-2.2004 -8.5339 2.4976 0.9392 -0.3312 -0.0905
2.3550 -0.0944 18.1827 -0.2293 -0.9578 -0.1734
1.1538 -0.0595 -18.4725 0.2160 0.8995 0.3798

loop_
_smtbx_masks_void_nr
_smtbx_masks_void_average_x
_smtbx_masks_void_average_y
_smtbx_masks_void_average_z
_smtbx_masks_void_volume
_smtbx_masks_void_count_electrons
_smtbx_masks_void_content
1 0.250 0.490 0.000 243.9 45.5 ?
2 0.250 0.010 0.500 243.9 45.3 ?
3 0.750 0.990 0.500 243.9 45.5 ?
4 0.750 0.510 0.000 243.9 45.3 ?
